data_4034872
loop_
_publ_author_name
'Tang, Fei'
'Lan, Ping'
'Bolte, Benoit'
'Banwell, Martin G.'
'Ward, Jas S.'
'Willis, Anthony C.'

_publ_section_title
;
 Total Synthesis of (+)-Viridianol, a Marine-Derived Sesquiterpene
 Embodying the Decahydrocyclobuta[ d]indene Framework.
;
_journal_issue 22
_journal_name_full 'The Journal of organic chemistry'
_journal_page_first 14049
_journal_page_last 14056
_journal_paper_doi 10.1021/acs.joc.8b02626
_journal_volume 83
_journal_year 2018
_chemical_absolute_configuration ad
_chemical_formula_moiety 'C16 H28 O2'
_chemical_formula_sum 'C16 H28 O2'
_chemical_formula_weight 252.38
_space_group_crystal_system orthorhombic
_space_group_IT_number 19
_space_group_name_Hall 'P 2ac 2ab'
_space_group_name_H-M_alt 'P 21 21 21'
_atom_sites_solution_hydrogens mixed
_atom_sites_solution_primary dual
_audit_creation_date 2018-06-12
_audit_creation_method
;
Olex2 1.2
(compiled 2018.05.29 svn.r3508 for OlexSys, GUI svn.r5506)
;
_cell_angle_alpha 90
_cell_angle_beta 90
_cell_angle_gamma 90
_cell_formula_units_Z 8
_cell_length_a 9.58390(10)
_cell_length_b 12.70300(10)
_cell_length_c 24.8305(3)
_cell_measurement_reflns_used 24315
_cell_measurement_temperature 150.00(10)
_cell_measurement_theta_max 73.6870
_cell_measurement_theta_min 3.9110
_cell_volume 3022.97(5)
_computing_cell_refinement 'CrysAlisPro 1.171.39.46 (Rigaku OD, 2018)'
_computing_data_collection 'CrysAlisPro 1.171.39.46 (Rigaku OD, 2018)'
_computing_data_reduction 'CrysAlisPro 1.171.39.46 (Rigaku OD, 2018)'
_computing_molecular_graphics 'Olex2 (Dolomanov et al., 2009)'
_computing_publication_material 'Olex2 (Dolomanov et al., 2009)'
_computing_structure_refinement 'ShelXL (Sheldrick, 2015)'
_computing_structure_solution 'ShelXT (Sheldrick, 2015)'
_diffrn_ambient_environment N~2~
_diffrn_ambient_temperature 150.00(10)
_diffrn_detector 'CCD plate'
_diffrn_detector_area_resol_mean 8.1297
_diffrn_detector_type EosS2
_diffrn_measured_fraction_theta_full 1.000
_diffrn_measured_fraction_theta_max 0.999
_diffrn_measurement_details
;
List of Runs (angles in degrees, time in seconds):

  # Type    Start    End  Width  t~exp~   \w     \q     \k     \f   Frames
--------------------------------------------------------------------------
  1  \w    -72.00 -14.00   1.00    1.00    --  -37.04 -19.00 150.00   58
  2  \w    -88.00 -61.00   1.00    1.00    --  -37.04 125.00-180.00   27
  3  \w    -80.00 -18.00   1.00    1.00    --  -37.04 -38.00 -90.00   62
  4  \w     10.00  46.00   1.00    1.00    --   37.04  77.00-180.00   36
  5  \w     52.00  93.00   1.00    1.00    --   37.04  77.00 150.00   41
  6  \w     38.00  99.00   1.00    1.00    --   37.04  57.00  90.00   61
  7  \w      4.00  36.00   1.00    1.00    --   37.04 -99.00-150.00   32
  8  \w      1.00  76.00   1.00    1.00    --   37.04 -99.00  30.00   75
  9  \w     56.00 103.00   1.00    1.00    --   37.04  57.00 -90.00   47
 10  \w     41.00  77.00   1.00    1.00    --   37.04-125.00  30.00   36
 11  \w     71.00 105.00   1.00    1.00    --   37.04  77.00-180.00   34
 12  \w     60.00  85.00   1.00    1.00    --   37.04  77.00 -90.00   25
 13  \w     24.00  51.00   1.00    1.00    --   37.04  77.00 -90.00   27
 14  \w     51.00  78.00   1.00    1.00    --   37.04-125.00-150.00   27
 15  \w     42.00  76.00   1.00    1.00    --   37.04 -99.00-150.00   34
 16  \w     21.00 103.00   1.00    1.00    --   37.04  57.00 120.00   82
 17  \w     58.00 106.00   1.00    1.00    --   37.04  38.00   0.00   48
 18  \w     22.00  57.00   1.00    1.00    --   37.04  38.00   0.00   35
 19  \w     51.00  76.00   1.00    1.00    --   37.04 -99.00-180.00   25
 20  \w     43.00 129.00   1.00    2.00    --  111.00 -38.00  30.00   86
 21  \w     67.00 110.00   1.00    2.00    --  111.00-111.00   0.00   43
 22  \w     69.00 113.00   1.00    2.00    --  111.00-111.00 120.00   44
 23  \w     99.00 137.00   1.00    2.00    --  111.00  50.00  60.00   38
 24  \w    138.00 165.00   1.00    2.00    --  111.00  38.00   0.00   27
 25  \w     91.00 125.00   1.00    2.00    --  111.00 -25.00 -30.00   34
 26  \w     42.00 136.00   1.00    2.00    --  111.00 -25.00  90.00   94
 27  \w     73.00 120.00   1.00    2.00    --  111.00 -64.00  30.00   47
 28  \w     86.00 113.00   1.00    2.00    --  111.00 -77.00 -30.00   27
 29  \w    143.00 170.00   1.00    2.00    --  111.00  12.00  30.00   27
 30  \w     44.00  69.00   1.00    2.00    --  111.00-111.00  30.00   25
 31  \w     49.00  76.00   1.00    2.00    --  111.00 -25.00 -30.00   27
 32  \w     93.00 131.00   1.00    2.00    --  111.00  38.00   0.00   38
 33  \w     73.00 100.00   1.00    2.00    --  111.00 -69.00 103.94   27
 34  \w    104.00 166.00   1.00    2.00    --  111.00 111.00 150.00   62
 35  \w     83.00 109.00   1.00    2.00    --  111.00 -77.00 -90.00   26
 36  \w     45.00  70.00   1.00    2.00    --  111.00-111.00-180.00   25
 37  \w    151.00 176.00   1.00    2.00    --  111.00 111.00-180.00   25
 38  \w    108.00 141.00   1.00    2.00    --  111.00  64.00 -60.00   33
 39  \w     58.00  89.00   1.00    2.00    --  111.00 -50.00   0.00   31
 40  \w    118.00 177.00   1.00    2.00    --  111.00  77.00  90.00   59
 41  \w    153.00 178.00   1.00    2.00    --  111.00  64.00 -60.00   25
 42  \w     53.00  78.00   1.00    2.00    --  111.00 -77.00 -90.00   25
 43  \w    106.00 131.00   1.00    2.00    --  111.00 -71.00 111.25   25
 44  \w     81.00 111.00   1.00    2.00    --  111.00-111.00  90.00   30
 45  \w     55.00  86.00   1.00    2.00    --  111.00 -50.00 -90.00   31
 46  \w     78.00 134.00   1.00    2.00    --  111.00   0.00 -30.00   56
 47  \w    100.00 176.00   1.00    2.00    --  111.00 111.00  60.00   76
 48  \w    109.00 134.00   1.00    2.00    --  111.00  77.00 120.00   25
 49  \w    110.00 177.00   1.00    2.00    --  111.00  25.00 150.00   67
 50  \w     57.00  94.00   1.00    2.00    --  111.00 -77.00 150.00   37
 51  \w     42.00  70.00   1.00    2.00    --  111.00 -92.00   0.00   28
 52  \w     86.00 113.00   1.00    2.00    --  111.00-111.00 -60.00   27
 53  \w     55.00  80.00   1.00    2.00    --  111.00 -50.00 120.00   25
 54  \w     89.00 127.00   1.00    2.00    --  111.00 -50.00 120.00   38
 55  \w     57.00 113.00   1.00    2.00    --  111.00-111.00-150.00   56
 56  \w     50.00  95.00   1.00    2.00    --  111.00 -77.00-120.00   45
 57  \w    127.00 167.00   1.00    2.00    --  111.00  38.00-180.00   40
 58  \w     87.00 114.00   1.00    2.00    --  111.00  12.00  30.00   27
 59  \w     68.00 111.00   1.00    2.00    --  111.00-111.00 -90.00   43
 60  \w     43.00  68.00   1.00    2.00    --  111.00 -92.00 -90.00   25
 61  \w     84.00 109.00   1.00    2.00    --  111.00 -92.00 -90.00   25
 62  \w     65.00  90.00   1.00    2.00    --  111.00 -92.00 -60.00   25
 63  \w     42.00  69.00   1.00    2.00    --  111.00-111.00 150.00   27
 64  \w     43.00  68.00   1.00    2.00    --  111.00-111.00-120.00   25
 65  \w     53.00 109.00   1.00    2.00    --  111.00 -92.00 150.00   56
 66  \w     73.00  98.00   1.00    2.00    --  111.00 -92.00 -30.00   25
 67  \w     94.00 129.00   1.00    2.00    --  111.00  50.00  30.00   35
 68  \w    136.00 178.00   1.00    2.00    --  111.00  50.00  30.00   42
 69  \w     58.00  85.00   1.00    2.00    --  111.00 -50.00  30.00   27
 70  \w     46.00  71.00   1.00    2.00    --  111.00 -64.00-120.00   25
 71  \w     88.00 113.00   1.00    2.00    --  111.00-111.00  30.00   25
 72  \w     97.00 130.00   1.00    2.00    --  111.00 -73.00 -65.95   33
 73  \w    104.00 129.00   1.00    2.00    --  111.00 -41.00 119.42   25
 74  \w     89.00 125.00   1.00    2.00    --  111.00 -77.00-180.00   36
 75  \w     64.00  89.00   1.00    2.00    --  111.00 -41.00 119.42   25
;
_diffrn_measurement_device 'four-circle diffractometer'
_diffrn_measurement_device_type 'SuperNova, Dual, Cu at home/near, EosS2'
_diffrn_measurement_method '\w scans'
_diffrn_orient_matrix_type 'CrysAlisPro convention (1999,Acta A55,543-557)'
_diffrn_orient_matrix_UB_11 -0.0206304000
_diffrn_orient_matrix_UB_12 0.0287175000
_diffrn_orient_matrix_UB_13 0.0597445000
_diffrn_orient_matrix_UB_21 -0.1491027000
_diffrn_orient_matrix_UB_22 -0.0451495000
_diffrn_orient_matrix_UB_23 -0.0020181000
_diffrn_orient_matrix_UB_31 0.0564424000
_diffrn_orient_matrix_UB_32 -0.1088213000
_diffrn_orient_matrix_UB_33 0.0166123000
_diffrn_radiation_monochromator mirror
_diffrn_radiation_probe x-ray
_diffrn_radiation_type CuK\a
_diffrn_radiation_wavelength 1.54184
_diffrn_reflns_av_R_equivalents 0.0436
_diffrn_reflns_av_unetI/netI 0.0212
_diffrn_reflns_Laue_measured_fraction_full 1.000
_diffrn_reflns_Laue_measured_fraction_max 0.999
_diffrn_reflns_limit_h_max 11
_diffrn_reflns_limit_h_min -11
_diffrn_reflns_limit_k_max 12
_diffrn_reflns_limit_k_min -15
_diffrn_reflns_limit_l_max 30
_diffrn_reflns_limit_l_min -30
_diffrn_reflns_number 41786
_diffrn_reflns_point_group_measured_fraction_full 1.000
_diffrn_reflns_point_group_measured_fraction_max 0.999
_diffrn_reflns_theta_full 67.684
_diffrn_reflns_theta_max 73.848
_diffrn_reflns_theta_min 3.560
_diffrn_source 'micro-focus sealed X-ray tube'
_diffrn_source_type 'SuperNova (Cu) X-ray Source'
_exptl_absorpt_coefficient_mu 0.546
_exptl_absorpt_correction_T_max 1.00000
_exptl_absorpt_correction_T_min 0.81845
_exptl_absorpt_correction_type multi-scan
_exptl_absorpt_process_details
;
CrysAlisPro 1.171.39.46 (Rigaku Oxford Diffraction, 2018)
Empirical absorption correction using spherical harmonics,
 implemented in SCALE3 ABSPACK scaling algorithm.
;
_exptl_crystal_colour colourless
_exptl_crystal_colour_primary colourless
_exptl_crystal_density_diffrn 1.109
_exptl_crystal_description needle
_exptl_crystal_F_000 1120
_exptl_crystal_size_max 0.459
_exptl_crystal_size_mid 0.190
_exptl_crystal_size_min 0.139
_refine_diff_density_max 0.191
_refine_diff_density_min -0.223
_refine_diff_density_rms 0.042
_refine_ls_abs_structure_details
;
 Flack x determined using 2604 quotients [(I+)-(I-)]/[(I+)+(I-)]
 (Parsons, Flack and Wagner, Acta Cryst. B69 (2013) 249-259).
;
_refine_ls_abs_structure_Flack 0.07(7)
_refine_ls_extinction_method none
_refine_ls_goodness_of_fit_ref 1.037
_refine_ls_hydrogen_treatment mixed
_refine_ls_matrix_type full
_refine_ls_number_parameters 343
_refine_ls_number_reflns 6097
_refine_ls_number_restraints 0
_refine_ls_restrained_S_all 1.037
_refine_ls_R_factor_all 0.0400
_refine_ls_R_factor_gt 0.0396
_refine_ls_shift/su_max 0.000
_refine_ls_shift/su_mean 0.000
_refine_ls_structure_factor_coef Fsqd
_refine_ls_weighting_details 'w=1/[\s^2^(Fo^2^)+(0.0849P)^2^+0.2234P] where P=(Fo^2^+2Fc^2^)/3'
_refine_ls_weighting_scheme calc
_refine_ls_wR_factor_gt 0.1085
_refine_ls_wR_factor_ref 0.1092
_reflns_Friedel_coverage 0.771
_reflns_Friedel_fraction_full 1.000
_reflns_Friedel_fraction_max 0.998
_reflns_number_gt 6001
_reflns_number_total 6097
_reflns_threshold_expression 'I > 2\s(I)'
_cod_data_source_file jo8b02626_si_003.cif
_cod_data_source_block tf-7-39B_scale
_cod_database_code 4034872
_shelxl_version_number 2014/6
_shelx_space_group_comment
;
The symmetry employed for this shelxl refinement is uniquely defined
by the following loop, which should always be used as a source of
symmetry information in preference to the above space-group names.
They are only intended as comments.
;
_reflns_odcompleteness_completeness 98.92
_reflns_odcompleteness_iscentric 1
_reflns_odcompleteness_theta 74.33
_olex2_refinement_description
;
1. Fixed Uiso
 At 1.2 times of:
  All C(H) groups, All C(H,H) groups
 At 1.5 times of:
  All C(H,H,H) groups, All O(H) groups
2.a Ternary CH refined with riding coordinates:
 C1(H17), C3(H16), C11(H11), C51(H67), C53(H66), C61(H61)
2.b Secondary CH2 refined with riding coordinates:
 C4(H4A,H4B), C6(H6A,H6B), C8(H8A,H8B), C9(H9A,H9B), C10(H10A,H10B), C18(H18A,
 H18B), C19(H19A,H19B), C54(H54A,H54B), C56(H56A,H56B), C58(H58A,H58B),
 C59(H59A,H59B), C60(H60A,H60B), C68(H68A,H68B), C69(H69A,H69B)
2.c Idealised Me refined as rotating group:
 C12(H12A,H12B,H12C), C13(H13A,H13B,H13C), C15(H15A,H15B,H15C), C62(H62A,H62B,
 H62C), C63(H63A,H63B,H63C), C65(H65A,H65B,H65C)
;
_ins_header
;
TITL tf-7-39B_scale in P2(1)2(1)2(1) 
REM P2(1)2(1)2(1) (#19 in standard setting)
CELL 1.54184   9.583868  12.703020  24.830453  90.0000  90.0000  90.0000
ZERR    8.00   0.000114   0.000144   0.000305   0.0000   0.0000   0.0000
LATT -1
SYMM -x+1/2,-y, z+1/2 
SYMM -x, y+1/2,-z+1/2 
SYMM  x+1/2,-y+1/2,-z 
SFAC C H O
UNIT 128.00 224.00 16.00
TREF
HKLF 4
END
;
_olex2_submission_special_instructions 'No special instructions were received'
_oxdiff_exptl_absorpt_empirical_details
;
Empirical correction (ABSPACK) includes:
- Absorption correction using spherical harmonics
- Frame scaling
- Detector area scaling
;
_oxdiff_exptl_absorpt_empirical_full_max 1.511
_oxdiff_exptl_absorpt_empirical_full_min 0.557

loop_
_space_group_symop_operation_xyz
'x, y, z'
'-x+1/2, -y, z+1/2'
'-x, y+1/2, -z+1/2'
'x+1/2, -y+1/2, -z'

loop_
_atom_site_label
_atom_site_type_symbol
_atom_site_fract_x
_atom_site_fract_y
_atom_site_fract_z
_atom_site_U_iso_or_equiv
_atom_site_adp_type
_atom_site_occupancy
_atom_site_site_symmetry_order
_atom_site_calc_flag
_atom_site_refinement_flags_posn
C1 C 0.00534(17) 0.90693(13) 0.34671(6) 0.0220(3) Uani 1 1 d .
H17 H 0.0267 0.9790 0.3354 0.026 Uiso 1 1 calc R
C2 C 0.00036(17) 0.89202(13) 0.40946(7) 0.0225(3) Uani 1 1 d .
C3 C 0.12885(17) 0.83402(13) 0.43238(7) 0.0222(3) Uani 1 1 d .
H16 H 0.1174 0.7576 0.4290 0.027 Uiso 1 1 calc R
C4 C 0.25602(18) 0.87134(14) 0.40033(7) 0.0238(3) Uani 1 1 d .
H4A H 0.3399 0.8443 0.4173 0.029 Uiso 1 1 calc R
H4B H 0.2602 0.9476 0.4016 0.029 Uiso 1 1 calc R
C5 C 0.25326(17) 0.83562(13) 0.34059(6) 0.0218(3) Uani 1 1 d .
C6 C 0.10011(17) 0.82428(13) 0.32199(6) 0.0221(3) Uani 1 1 d .
H6A H 0.0962 0.8301 0.2831 0.026 Uiso 1 1 calc R
H6B H 0.0663 0.7549 0.3318 0.026 Uiso 1 1 calc R
C7 C -0.15293(17) 0.87924(13) 0.34453(7) 0.0234(3) Uani 1 1 d .
C8 C -0.13888(18) 0.83085(15) 0.40141(7) 0.0264(4) Uani 1 1 d .
H8A H -0.1277 0.7550 0.4013 0.032 Uiso 1 1 calc R
H8B H -0.2123 0.8520 0.4260 0.032 Uiso 1 1 calc R
C9 C -0.0114(2) 0.99312(15) 0.44440(8) 0.0304(4) Uani 1 1 d .
H9A H 0.0078 1.0550 0.4227 0.037 Uiso 1 1 calc R
H9B H -0.1048 0.9994 0.4591 0.037 Uiso 1 1 calc R
C10 C 0.0964(2) 0.98361(15) 0.49026(7) 0.0312(4) Uani 1 1 d .
H10A H 0.1779 1.0265 0.4828 0.037 Uiso 1 1 calc R
H10B H 0.0563 1.0058 0.5243 0.037 Uiso 1 1 calc R
C11 C 0.13522(19) 0.86634(14) 0.49191(7) 0.0269(4) Uani 1 1 d .
H11 H 0.2303 0.8576 0.5057 0.032 Uiso 1 1 calc R
C12 C 0.32975(19) 0.91804(15) 0.30653(7) 0.0289(4) Uani 1 1 d .
H12A H 0.3353 0.8942 0.2699 0.043 Uiso 1 1 calc GR
H12B H 0.4222 0.9282 0.3205 0.043 Uiso 1 1 calc GR
H12C H 0.2797 0.9834 0.3078 0.043 Uiso 1 1 calc GR
C13 C -0.2452(2) 0.97600(16) 0.34198(8) 0.0318(4) Uani 1 1 d .
H13A H -0.2418 1.0053 0.3064 0.048 Uiso 1 1 calc GR
H13B H -0.2127 1.0273 0.3675 0.048 Uiso 1 1 calc GR
H13C H -0.3395 0.9567 0.3505 0.048 Uiso 1 1 calc GR
O14 O -0.19448(13) 0.80441(10) 0.30486(5) 0.0272(3) Uani 1 1 d .
H14 H -0.241(3) 0.834(2) 0.2788(12) 0.041 Uiso 1 1 d R
C15 C 0.0325(2) 0.80364(19) 0.52640(8) 0.0378(4) Uani 1 1 d .
H15A H -0.0610 0.8172 0.5144 0.057 Uiso 1 1 calc GR
H15B H 0.0417 0.8245 0.5634 0.057 Uiso 1 1 calc GR
H15C H 0.0524 0.7299 0.5231 0.057 Uiso 1 1 calc GR
C18 C 0.32826(17) 0.72864(14) 0.33663(7) 0.0236(3) Uani 1 1 d .
H18A H 0.4257 0.7390 0.3457 0.028 Uiso 1 1 calc R
H18B H 0.2887 0.6818 0.3634 0.028 Uiso 1 1 calc R
C19 C 0.32056(19) 0.67457(15) 0.28198(7) 0.0287(4) Uani 1 1 d .
H19A H 0.2241 0.6575 0.2739 0.034 Uiso 1 1 calc R
H19B H 0.3538 0.7224 0.2544 0.034 Uiso 1 1 calc R
O20 O 0.40191(14) 0.58087(10) 0.28086(6) 0.0300(3) Uani 1 1 d .
H20 H 0.486(3) 0.595(2) 0.2899(12) 0.045 Uiso 1 1 d R
C51 C 1.17331(18) 0.31958(13) 0.34819(6) 0.0225(3) Uani 1 1 d .
H67 H 1.1336 0.2486 0.3465 0.027 Uiso 1 1 calc R
C52 C 1.21915(18) 0.35083(13) 0.40658(6) 0.0221(3) Uani 1 1 d .
C53 C 1.13331(18) 0.43481(13) 0.43778(6) 0.0220(3) Uani 1 1 d .
H66 H 1.2005 0.4871 0.4509 0.026 Uiso 1 1 calc R
C54 C 1.02325(18) 0.49592(13) 0.40509(7) 0.0239(3) Uani 1 1 d .
H54A H 1.0659 0.5602 0.3919 0.029 Uiso 1 1 calc R
H54B H 0.9483 0.5160 0.4293 0.029 Uiso 1 1 calc R
C55 C 0.95913(18) 0.43715(13) 0.35677(7) 0.0234(3) Uani 1 1 d .
C56 C 1.08088(17) 0.40132(14) 0.32112(6) 0.0239(3) Uani 1 1 d .
H56A H 1.0439 0.3720 0.2880 0.029 Uiso 1 1 calc R
H56B H 1.1372 0.4621 0.3118 0.029 Uiso 1 1 calc R
C57 C 1.32925(18) 0.32260(13) 0.33056(6) 0.0236(3) Uani 1 1 d .
C58 C 1.36117(18) 0.38671(14) 0.38207(7) 0.0253(3) Uani 1 1 d .
H58A H 1.3672 0.4620 0.3760 0.030 Uiso 1 1 calc R
H58B H 1.4418 0.3615 0.4018 0.030 Uiso 1 1 calc R
C59 C 1.2308(2) 0.25670(15) 0.44611(8) 0.0331(4) Uani 1 1 d .
H59A H 1.1687 0.2002 0.4353 0.040 Uiso 1 1 calc R
H59B H 1.3256 0.2299 0.4469 0.040 Uiso 1 1 calc R
C60 C 1.1890(2) 0.29957(16) 0.50127(7) 0.0323(4) Uani 1 1 d .
H60A H 1.1539 0.2439 0.5243 0.039 Uiso 1 1 calc R
H60B H 1.2674 0.3335 0.5189 0.039 Uiso 1 1 calc R
C61 C 1.0749(2) 0.37888(15) 0.48804(7) 0.0283(4) Uani 1 1 d .
H61 H 0.9903 0.3404 0.4778 0.034 Uiso 1 1 calc R
C62 C 0.8701(2) 0.34216(15) 0.37384(8) 0.0297(4) Uani 1 1 d .
H62A H 0.8005 0.3646 0.3992 0.045 Uiso 1 1 calc GR
H62B H 0.9288 0.2900 0.3902 0.045 Uiso 1 1 calc GR
H62C H 0.8253 0.3126 0.3427 0.045 Uiso 1 1 calc GR
C63 C 1.3965(2) 0.21446(15) 0.32871(8) 0.0329(4) Uani 1 1 d .
H63A H 1.3650 0.1776 0.2972 0.049 Uiso 1 1 calc GR
H63B H 1.3708 0.1755 0.3603 0.049 Uiso 1 1 calc GR
H63C H 1.4961 0.2220 0.3274 0.049 Uiso 1 1 calc GR
O64 O 1.36045(14) 0.37093(10) 0.28013(5) 0.0265(3) Uani 1 1 d .
H64 H 1.366(3) 0.438(2) 0.2834(11) 0.040 Uiso 1 1 d R
C65 C 1.0391(2) 0.45424(19) 0.53355(7) 0.0368(4) Uani 1 1 d .
H65A H 1.1191 0.4967 0.5419 0.055 Uiso 1 1 calc GR
H65B H 1.0123 0.4148 0.5649 0.055 Uiso 1 1 calc GR
H65C H 0.9633 0.4988 0.5227 0.055 Uiso 1 1 calc GR
C68 C 0.86866(18) 0.51405(14) 0.32372(7) 0.0265(3) Uani 1 1 d .
H68A H 0.9239 0.5762 0.3160 0.032 Uiso 1 1 calc R
H68B H 0.8466 0.4810 0.2895 0.032 Uiso 1 1 calc R
C69 C 0.7329(2) 0.54890(16) 0.34998(9) 0.0343(4) Uani 1 1 d .
H69A H 0.6737 0.4879 0.3557 0.041 Uiso 1 1 calc R
H69B H 0.7530 0.5797 0.3849 0.041 Uiso 1 1 calc R
O70 O 0.66073(15) 0.62342(11) 0.31784(7) 0.0380(3) Uani 1 1 d .
H70 H 0.708(4) 0.682(3) 0.3146(14) 0.057 Uiso 1 1 d R

loop_
_atom_site_aniso_label
_atom_site_aniso_U_11
_atom_site_aniso_U_22
_atom_site_aniso_U_33
_atom_site_aniso_U_23
_atom_site_aniso_U_13
_atom_site_aniso_U_12
C1 0.0189(7) 0.0253(7) 0.0216(7) 0.0040(6) -0.0019(6) -0.0014(6)
C2 0.0199(8) 0.0268(8) 0.0209(7) 0.0001(6) -0.0005(6) 0.0005(6)
C3 0.0214(7) 0.0244(7) 0.0209(7) -0.0002(6) -0.0024(6) 0.0005(6)
C4 0.0205(8) 0.0286(8) 0.0224(8) -0.0032(6) -0.0031(6) -0.0011(6)
C5 0.0168(7) 0.0272(8) 0.0214(8) 0.0010(6) -0.0013(6) -0.0001(6)
C6 0.0186(7) 0.0280(7) 0.0196(7) 0.0013(6) -0.0008(6) -0.0013(6)
C7 0.0192(7) 0.0280(8) 0.0230(8) 0.0010(6) -0.0020(6) -0.0013(6)
C8 0.0208(8) 0.0363(9) 0.0221(8) 0.0033(6) 0.0015(6) -0.0040(7)
C9 0.0297(9) 0.0306(8) 0.0310(8) -0.0068(7) -0.0020(7) 0.0045(7)
C10 0.0334(9) 0.0348(9) 0.0254(8) -0.0080(7) -0.0016(7) 0.0006(8)
C11 0.0265(8) 0.0354(9) 0.0189(8) 0.0003(6) -0.0033(6) -0.0015(7)
C12 0.0220(8) 0.0339(9) 0.0307(9) 0.0034(7) 0.0011(7) -0.0044(7)
C13 0.0251(8) 0.0383(10) 0.0321(9) -0.0032(7) -0.0045(7) 0.0076(7)
O14 0.0257(6) 0.0309(6) 0.0248(6) 0.0011(5) -0.0067(5) -0.0020(5)
C15 0.0407(11) 0.0493(11) 0.0235(8) 0.0060(8) 0.0015(8) -0.0050(9)
C18 0.0203(7) 0.0289(8) 0.0215(7) 0.0007(6) -0.0019(6) 0.0025(6)
C19 0.0257(9) 0.0343(9) 0.0261(8) -0.0036(7) -0.0021(7) 0.0049(7)
O20 0.0243(6) 0.0276(6) 0.0380(7) -0.0049(5) -0.0022(5) 0.0006(5)
C51 0.0243(8) 0.0224(7) 0.0207(7) -0.0022(6) -0.0014(6) -0.0022(6)
C52 0.0237(8) 0.0246(7) 0.0181(7) 0.0005(6) -0.0011(6) -0.0004(6)
C53 0.0238(8) 0.0251(7) 0.0170(7) -0.0005(6) -0.0008(6) -0.0030(6)
C54 0.0259(8) 0.0249(7) 0.0208(7) -0.0017(6) 0.0006(6) 0.0009(6)
C55 0.0217(8) 0.0269(8) 0.0217(7) 0.0005(6) -0.0010(6) 0.0000(6)
C56 0.0220(7) 0.0302(8) 0.0194(7) -0.0013(6) -0.0021(6) 0.0004(7)
C57 0.0245(8) 0.0266(8) 0.0196(7) 0.0000(6) -0.0002(6) 0.0011(6)
C58 0.0209(8) 0.0324(8) 0.0226(7) -0.0019(6) -0.0023(6) 0.0008(6)
C59 0.0445(11) 0.0287(9) 0.0262(8) 0.0045(7) -0.0002(8) 0.0035(8)
C60 0.0396(10) 0.0361(9) 0.0213(8) 0.0080(7) -0.0024(7) -0.0034(8)
C61 0.0290(9) 0.0365(9) 0.0193(7) 0.0006(7) 0.0014(6) -0.0064(7)
C62 0.0258(8) 0.0315(8) 0.0318(9) 0.0031(7) -0.0024(7) -0.0027(7)
C63 0.0363(10) 0.0327(9) 0.0298(9) -0.0005(7) 0.0030(7) 0.0091(8)
O64 0.0302(6) 0.0294(6) 0.0198(5) -0.0018(5) 0.0023(5) -0.0019(5)
C65 0.0364(10) 0.0546(12) 0.0194(8) -0.0040(8) 0.0052(7) -0.0038(9)
C68 0.0235(8) 0.0307(8) 0.0252(8) 0.0025(6) -0.0036(6) 0.0003(6)
C69 0.0236(9) 0.0365(10) 0.0428(11) 0.0071(8) -0.0001(8) 0.0041(7)
O70 0.0240(6) 0.0317(7) 0.0584(9) 0.0072(6) -0.0097(6) 0.0003(5)

loop_
_atom_type_symbol
_atom_type_description
_atom_type_scat_dispersion_real
_atom_type_scat_dispersion_imag
_atom_type_scat_source
C C 0.0181 0.0091 'International Tables Vol C Tables 4.2.6.8 and 6.1.1.4'
H H 0.0000 0.0000 'International Tables Vol C Tables 4.2.6.8 and 6.1.1.4'
O O 0.0492 0.0322 'International Tables Vol C Tables 4.2.6.8 and 6.1.1.4'

loop_
_exptl_crystal_face_index_h
_exptl_crystal_face_index_k
_exptl_crystal_face_index_l
_exptl_crystal_face_perp_dist
0 -6 -11 0.0619
0 -7 9 0.0634
0 0 16 0.0662
-2 8 -5 0.0982
0 8 -6 0.0996
-6 0 3 0.2327
6 -1 -2 0.1902
0 0 -16 0.0726
1 0 16 0.0670
3 -7 4 0.1266
0 6 12 0.0846

loop_
_geom_angle_atom_site_label_1
_geom_angle_atom_site_label_2
_geom_angle_atom_site_label_3
_geom_angle
C6 C1 C2 109.64(13)
C6 C1 C7 114.34(14)
C7 C1 C2 88.72(12)
C3 C2 C1 113.52(13)
C3 C2 C8 119.53(14)
C3 C2 C9 104.28(13)
C8 C2 C1 87.64(12)
C9 C2 C1 117.15(15)
C9 C2 C8 114.95(14)
C4 C3 C2 107.20(13)
C4 C3 C11 112.70(14)
C11 C3 C2 105.01(13)
C3 C4 C5 113.13(13)
C6 C5 C4 109.22(13)
C12 C5 C4 108.65(14)
C12 C5 C6 110.67(13)
C12 C5 C18 110.13(14)
C18 C5 C4 108.13(13)
C18 C5 C6 109.99(13)
C1 C6 C5 112.51(13)
C8 C7 C1 88.47(12)
C13 C7 C1 112.73(14)
C13 C7 C8 114.29(15)
O14 C7 C1 116.52(14)
O14 C7 C8 112.97(14)
O14 C7 C13 110.42(14)
C7 C8 C2 89.63(13)
C10 C9 C2 107.37(14)
C11 C10 C9 104.94(14)
C3 C11 C10 102.95(14)
C15 C11 C3 111.98(15)
C15 C11 C10 111.38(16)
C19 C18 C5 115.61(14)
O20 C19 C18 111.60(14)
C56 C51 C52 113.54(13)
C56 C51 C57 114.69(13)
C57 C51 C52 89.13(12)
C53 C52 C51 119.15(14)
C53 C52 C58 117.13(13)
C58 C52 C51 87.58(12)
C59 C52 C51 114.25(14)
C59 C52 C53 104.58(13)
C59 C52 C58 114.17(15)
C54 C53 C52 116.46(13)
C54 C53 C61 114.20(14)
C61 C53 C52 106.24(13)
C53 C54 C55 116.05(14)
C54 C55 C68 109.37(14)
C56 C55 C54 106.84(14)
C56 C55 C62 110.40(15)
C56 C55 C68 107.97(14)
C62 C55 C54 112.77(14)
C62 C55 C68 109.36(14)
C51 C56 C55 112.99(14)
C58 C57 C51 88.30(12)
C63 C57 C51 113.17(14)
C63 C57 C58 114.68(14)
O64 C57 C51 117.29(13)
O64 C57 C58 117.25(14)
O64 C57 C63 105.90(13)
C57 C58 C52 89.78(13)
C60 C59 C52 105.90(15)
C61 C60 C59 103.34(14)
C60 C61 C53 102.61(14)
C65 C61 C53 113.18(15)
C65 C61 C60 114.72(15)
C69 C68 C55 115.91(15)
O70 C69 C68 111.71(16)

loop_
_geom_bond_atom_site_label_1
_geom_bond_atom_site_label_2
_geom_bond_distance
C1 C2 1.570(2)
C1 C6 1.518(2)
C1 C7 1.558(2)
C2 C3 1.544(2)
C2 C8 1.557(2)
C2 C9 1.554(2)
C3 C4 1.531(2)
C3 C11 1.535(2)
C4 C5 1.551(2)
C5 C6 1.545(2)
C5 C12 1.533(2)
C5 C18 1.541(2)
C7 C8 1.546(2)
C7 C13 1.516(2)
C7 O14 1.426(2)
C9 C10 1.543(3)
C10 C11 1.536(3)
C11 C15 1.528(3)
C18 C19 1.523(2)
C19 O20 1.423(2)
C51 C52 1.566(2)
C51 C56 1.521(2)
C51 C57 1.558(2)
C52 C53 1.554(2)
C52 C58 1.559(2)
C52 C59 1.551(2)
C53 C54 1.541(2)
C53 C61 1.541(2)
C54 C55 1.541(2)
C55 C56 1.534(2)
C55 C62 1.538(2)
C55 C68 1.543(2)
C57 C58 1.547(2)
C57 C63 1.518(2)
C57 O64 1.426(2)
C59 C60 1.527(3)
C60 C61 1.523(3)
C61 C65 1.520(3)
C68 C69 1.522(3)
C69 O70 1.418(2)

loop_
_exptl_oxdiff_crystal_face_indexfrac_h
_exptl_oxdiff_crystal_face_indexfrac_k
_exptl_oxdiff_crystal_face_indexfrac_l
_exptl_oxdiff_crystal_face_x
_exptl_oxdiff_crystal_face_y
_exptl_oxdiff_crystal_face_z
0.0214 -6.0012 -10.9951 -0.8297 0.2899 0.4716
0.0161 -6.9918 9.0014 0.3367 0.2951 0.9113
-0.0065 0.0070 15.9968 0.9561 -0.0316 0.2646
-2.0178 7.9830 -5.0075 -0.0283 -0.0495 -1.0658
-0.0202 7.9926 -6.0024 -0.1287 -0.3457 -0.9706
-5.9929 -0.0287 2.9847 0.3011 0.8888 -0.2856
5.9953 -0.9703 -1.9844 -0.2701 -0.8461 0.4110
0.0065 -0.0070 -15.9968 -0.9561 0.0316 -0.2646
0.9921 0.0120 15.9992 0.9357 -0.1808 0.3205
3.0140 -6.9790 4.0097 -0.0230 -0.1424 0.9962
-0.0218 6.0017 11.9949 0.8894 -0.2919 -0.4551
